data_7000263
loop_
_publ_author_name
'Hitchcock, Peter B.'
'Lappert, Michael F.'
'Protchenko, Andrey V.'
'Uiterweerd, Patrick G. H.'

_publ_section_title
;
 Synthesis and structures of halides and pseudohalides of
 bis[2,6-bis(dimethylamino)phenyl]tin(IV)
;
_journal_coden_ASTM DTARAF
_journal_issue 2
_journal_name_full 'Dalton Transactions'
_journal_page_first 353
_journal_page_last 361
_journal_paper_doi 10.1039/b813353k
_journal_year 2009
_chemical_compound_source 'synthesis as described'
_chemical_formula_moiety 'C26 H48 N8 Si2 Sn'
_chemical_formula_sum 'C26 H48 N8 Si2 Sn'
_chemical_formula_weight 647.59
_space_group_IT_number 7
_symmetry_cell_setting monoclinic
_symmetry_Int_Tables_number 7
_symmetry_space_group_name_Hall 'P -2yac'
_symmetry_space_group_name_H-M 'P 1 n 1'
_atom_sites_solution_hydrogens geom
_atom_sites_solution_primary direct
_atom_sites_solution_secondary difmap
_audit_conform_dict_location ftp://ftp.iucr.org/cifdics/cif_core.dic
_audit_conform_dict_name cif_core.dic
_audit_conform_dict_version 2.1
_audit_creation_date 2000-10-13T15:48:24-00:00
_audit_creation_method 'WinGX routine CIF_UPDATE'
_cell_angle_alpha 90
_cell_angle_beta 114.313(4)
_cell_angle_gamma 90
_cell_formula_units_Z 2
_cell_length_a 9.5687(6)
_cell_length_b 17.0682(12)
_cell_length_c 11.0296(7)
_cell_measurement_reflns_used 31833
_cell_measurement_temperature 173(2)
_cell_measurement_theta_max 25.028
_cell_measurement_theta_min 3.705
_cell_measurement_wavelength 0.71073
_cell_volume 1641.60(19)
_computing_cell_refinement 'HKL Scalepack (Otwinowski & Minor 1997)'
_computing_data_reduction 'HKL Denzo and Scalepack (Otwinowski & Minor 1997)'
_computing_molecular_graphics 'Ortep-3 for Windows (Farrugia, 1997)'
_computing_publication_material 'WinGX publication routines (Farrugia, 1999)'
_computing_structure_refinement 'SHELXL-97 (Sheldrick, 1997)'
_computing_structure_solution 'SHELXS-97 (Sheldrick, 1997)'
_diffrn_ambient_temperature 173(2)
_diffrn_measured_fraction_theta_full 0.987
_diffrn_measured_fraction_theta_max 0.987
_diffrn_measurement_device KappaCCD
_diffrn_measurement_method CCD
_diffrn_radiation_monochromator graphite
_diffrn_radiation_probe x-ray
_diffrn_radiation_type MoK\a
_diffrn_radiation_wavelength 0.71073
_diffrn_reflns_av_R_equivalents 0.0303
_diffrn_reflns_av_unetI/netI 0.0493
_diffrn_reflns_limit_h_max 9
_diffrn_reflns_limit_h_min -11
_diffrn_reflns_limit_k_max 19
_diffrn_reflns_limit_k_min -20
_diffrn_reflns_limit_l_max 11
_diffrn_reflns_limit_l_min -13
_diffrn_reflns_number 8394
_diffrn_reflns_theta_full 25.03
_diffrn_reflns_theta_max 25.03
_diffrn_reflns_theta_min 3.86
_exptl_absorpt_coefficient_mu 0.879
_exptl_absorpt_correction_T_max 0.729
_exptl_absorpt_correction_T_min 0.703
_exptl_absorpt_correction_type multi-scan
_exptl_absorpt_process_details
;
[c.f. r.h. blessing, acta cryst. (1995), a51, 33-38]
;
_exptl_crystal_colour colourless
_exptl_crystal_density_diffrn 1.31
_exptl_crystal_density_method 'not measured'
_exptl_crystal_description prism
_exptl_crystal_F_000 676
_exptl_crystal_size_max 0.4
_exptl_crystal_size_mid 0.4
_exptl_crystal_size_min 0.3
_refine_diff_density_max 0.687
_refine_diff_density_min -0.974
_refine_diff_density_rms 0.078
_refine_ls_abs_structure_details 'Flack H D (1983), Acta Cryst. A39, 876-881'
_refine_ls_abs_structure_Flack -0.03(2)
_refine_ls_extinction_method none
_refine_ls_goodness_of_fit_ref 1.079
_refine_ls_hydrogen_treatment constr
_refine_ls_matrix_type full
_refine_ls_number_parameters 334
_refine_ls_number_reflns 4890
_refine_ls_number_restraints 2
_refine_ls_restrained_S_all 1.079
_refine_ls_R_factor_all 0.0314
_refine_ls_R_factor_gt 0.0295
_refine_ls_shift/su_max 0
_refine_ls_shift/su_mean 0
_refine_ls_structure_factor_coef Fsqd
_refine_ls_weighting_details 'calc w=1/[\s^2^(Fo^2^)+(0.0322P)^2^+1.1247P] where P=(Fo^2^+2Fc^2^)/3'
_refine_ls_weighting_scheme calc
_refine_ls_wR_factor_gt 0.0757
_refine_ls_wR_factor_ref 0.077
_reflns_number_gt 4719
_reflns_number_total 4890
_reflns_threshold_expression >2sigma(I)
_cod_data_source_file B813353K.txt
_cod_data_source_block (7)-oct2300
_cod_original_sg_symbol_H-M Pn
_cod_database_code 7000263

loop_
_symmetry_equiv_pos_as_xyz
'x, y, z'
'x+1/2, -y, z+1/2'

loop_
_atom_site_label
_atom_site_type_symbol
_atom_site_fract_x
_atom_site_fract_y
_atom_site_fract_z
_atom_site_U_iso_or_equiv
_atom_site_adp_type
_atom_site_occupancy
_atom_site_symmetry_multiplicity
_atom_site_calc_flag
_atom_site_refinement_flags
_atom_site_disorder_assembly
_atom_site_disorder_group
Sn Sn 0.15020(3) 0.222784(12) 0.68707(3) 0.02081(9) Uani 1 1 d . . .
Si1 Si 0.10163(16) 0.38811(7) 0.82236(13) 0.0343(3) Uani 1 1 d . . .
Si2 Si 0.40465(17) 0.36250(8) 0.80485(14) 0.0368(3) Uani 1 1 d . . .
N1 N 0.3150(4) 0.1623(2) 0.8510(4) 0.0299(8) Uani 1 1 d . . .
N2 N 0.3440(4) 0.1790(2) 0.9654(4) 0.0314(9) Uani 1 1 d . . .
N3 N 0.3788(6) 0.1908(3) 1.0771(4) 0.0480(12) Uani 1 1 d . . .
N4 N 0.1618(4) 0.0620(2) 0.6069(4) 0.0297(9) Uani 1 1 d . . .
N5 N 0.2613(5) 0.3156(2) 0.4553(4) 0.0319(9) Uani 1 1 d . . .
N6 N -0.1558(4) 0.2375(2) 0.4133(4) 0.0255(8) Uani 1 1 d . . .
N7 N -0.0081(5) 0.1471(2) 0.8723(4) 0.0313(9) Uani 1 1 d . . .
N8 N 0.2143(4) 0.3337(2) 0.7623(4) 0.0294(9) Uani 1 1 d . . .
C1 C -0.1077(7) 0.3834(3) 0.7101(7) 0.0572(16) Uani 1 1 d . . .
H1A H -0.1235 0.4007 0.6206 0.086 Uiso 1 1 calc R . .
H1B H -0.1649 0.4177 0.7448 0.086 Uiso 1 1 calc R . .
H1C H -0.1441 0.3294 0.7061 0.086 Uiso 1 1 calc R . .
C2 C 0.1481(8) 0.4949(3) 0.8326(6) 0.0543(15) Uani 1 1 d . . .
H2A H 0.1353 0.5139 0.7448 0.081 Uiso 1 1 calc R . .
H2B H 0.2544 0.5031 0.8964 0.081 Uiso 1 1 calc R . .
H2C H 0.079 0.5238 0.8619 0.081 Uiso 1 1 calc R . .
C3 C 0.1305(9) 0.3567(4) 0.9931(7) 0.063(2) Uani 1 1 d . . .
H3A H 0.2399 0.3589 1.0522 0.094 Uiso 1 1 calc R . .
H3B H 0.0932 0.3029 0.99 0.094 Uiso 1 1 calc R . .
H3C H 0.0734 0.3917 1.0268 0.094 Uiso 1 1 calc R . .
C4 C 0.4186(8) 0.4537(3) 0.7152(6) 0.0549(16) Uani 1 1 d . . .
H4A H 0.3567 0.4953 0.7301 0.082 Uiso 1 1 calc R . .
H4B H 0.3804 0.4429 0.6197 0.082 Uiso 1 1 calc R . .
H4C H 0.5258 0.4706 0.749 0.082 Uiso 1 1 calc R . .
C5 C 0.5236(7) 0.2853(3) 0.7738(6) 0.0458(14) Uani 1 1 d . . .
H5A H 0.5185 0.2371 0.82 0.069 Uiso 1 1 calc R . .
H5B H 0.6302 0.3031 0.8069 0.069 Uiso 1 1 calc R . .
H5C H 0.4845 0.2751 0.678 0.069 Uiso 1 1 calc R . .
C6 C 0.5046(7) 0.3830(4) 0.9887(6) 0.0612(17) Uani 1 1 d . . .
H6A H 0.4481 0.4234 1.0131 0.092 Uiso 1 1 calc R . .
H6B H 0.6091 0.4014 1.0101 0.092 Uiso 1 1 calc R . .
H6C H 0.5085 0.3349 1.0386 0.092 Uiso 1 1 calc R . .
C7 C 0.2061(5) 0.1874(2) 0.5254(4) 0.0263(9) Uani 1 1 d . . .
C8 C 0.1881(5) 0.1066(3) 0.5069(4) 0.0271(10) Uani 1 1 d . . .
C9 C 0.2055(6) 0.0705(3) 0.4007(5) 0.0334(12) Uani 1 1 d . . .
H9 H 0.193 0.0154 0.3883 0.04 Uiso 1 1 calc R . .
C10 C 0.2413(6) 0.1157(3) 0.3136(4) 0.0377(12) Uani 1 1 d . . .
H10 H 0.2537 0.0915 0.2412 0.045 Uiso 1 1 calc R . .
C11 C 0.2591(6) 0.1957(3) 0.3306(5) 0.0348(11) Uani 1 1 d . . .
H11 H 0.2841 0.2257 0.2697 0.042 Uiso 1 1 calc R . .
C12 C 0.2411(5) 0.2335(3) 0.4355(5) 0.0269(10) Uani 1 1 d . . .
C13 C 0.2997(6) 0.0166(3) 0.6891(5) 0.0433(13) Uani 1 1 d . . .
H13A H 0.2797 -0.0133 0.7562 0.065 Uiso 1 1 calc R . .
H13B H 0.3858 0.0524 0.7335 0.065 Uiso 1 1 calc R . .
H13C H 0.3252 -0.0196 0.6323 0.065 Uiso 1 1 calc R . .
C14 C 0.0271(6) 0.0103(3) 0.5529(5) 0.0423(13) Uani 1 1 d . . .
H14A H 0.0166 -0.0181 0.6259 0.063 Uiso 1 1 calc R . .
H14B H 0.0401 -0.0272 0.491 0.063 Uiso 1 1 calc R . .
H14C H -0.0651 0.0418 0.5057 0.063 Uiso 1 1 calc R . .
C15 C 0.1183(7) 0.3595(3) 0.4119(6) 0.0471(15) Uani 1 1 d . . .
H15A H 0.141 0.4155 0.4281 0.071 Uiso 1 1 calc R . .
H15B H 0.0598 0.3418 0.4619 0.071 Uiso 1 1 calc R . .
H15C H 0.0578 0.3507 0.3167 0.071 Uiso 1 1 calc R . .
C16 C 0.3649(8) 0.3517(4) 0.4054(7) 0.0581(16) Uani 1 1 d . . .
H16A H 0.3713 0.4081 0.4236 0.087 Uiso 1 1 calc R . .
H16B H 0.3263 0.343 0.3093 0.087 Uiso 1 1 calc R . .
H16C H 0.467 0.3283 0.4499 0.087 Uiso 1 1 calc R . .
C17 C -0.0818(5) 0.1880(2) 0.6417(4) 0.0247(9) Uani 1 1 d . . .
C18 C -0.1925(5) 0.1943(2) 0.5089(4) 0.0257(9) Uani 1 1 d . . .
C19 C -0.3387(5) 0.1634(3) 0.4738(4) 0.0320(10) Uani 1 1 d . . .
H19 H -0.413 0.1674 0.3846 0.038 Uiso 1 1 calc R . .
C20 C -0.3765(5) 0.1267(3) 0.5684(5) 0.0360(11) Uani 1 1 d . . .
H20 H -0.4759 0.105 0.5435 0.043 Uiso 1 1 calc R . .
C21 C -0.2691(6) 0.1216(3) 0.6996(5) 0.0349(11) Uani 1 1 d . . .
H21 H -0.2958 0.0974 0.7647 0.042 Uiso 1 1 calc R . .
C22 C -0.1232(5) 0.1519(3) 0.7353(4) 0.0299(10) Uani 1 1 d . . .
C23 C -0.1612(6) 0.1891(3) 0.3023(5) 0.0336(11) Uani 1 1 d . . .
H23A H -0.1358 0.2212 0.2406 0.05 Uiso 1 1 calc R . .
H23B H -0.2645 0.1674 0.2558 0.05 Uiso 1 1 calc R . .
H23C H -0.087 0.1463 0.3361 0.05 Uiso 1 1 calc R . .
C24 C -0.2587(6) 0.3054(3) 0.3610(5) 0.0375(11) Uani 1 1 d . . .
H24A H -0.2314 0.3334 0.2962 0.056 Uiso 1 1 calc R . .
H24B H -0.2479 0.3407 0.4344 0.056 Uiso 1 1 calc R . .
H24C H -0.365 0.2872 0.3176 0.056 Uiso 1 1 calc R . .
C25 C -0.0705(7) 0.1710(4) 0.9687(5) 0.0495(14) Uani 1 1 d . . .
H25A H -0.1126 0.224 0.9475 0.074 Uiso 1 1 calc R . .
H25B H 0.0116 0.1702 1.0587 0.074 Uiso 1 1 calc R . .
H25C H -0.1518 0.1345 0.9638 0.074 Uiso 1 1 calc R . .
C26 C 0.0565(6) 0.0682(3) 0.9019(6) 0.0401(13) Uani 1 1 d . . .
H26A H 0.1337 0.0661 0.994 0.06 Uiso 1 1 calc R . .
H26B H 0.1045 0.055 0.8413 0.06 Uiso 1 1 calc R . .
H26C H -0.0253 0.0305 0.8902 0.06 Uiso 1 1 calc R . .

loop_
_atom_site_aniso_label
_atom_site_aniso_U_11
_atom_site_aniso_U_22
_atom_site_aniso_U_33
_atom_site_aniso_U_23
_atom_site_aniso_U_13
_atom_site_aniso_U_12
Sn 0.02198(14) 0.02214(12) 0.01599(13) -0.00083(15) 0.00547(9) -0.00114(15)
Si1 0.0462(9) 0.0278(6) 0.0305(7) -0.0052(5) 0.0172(6) 0.0006(6)
Si2 0.0355(8) 0.0382(7) 0.0321(7) -0.0069(6) 0.0094(6) -0.0148(6)
N1 0.029(2) 0.036(2) 0.019(2) -0.0047(16) 0.0034(15) 0.0014(16)
N2 0.027(2) 0.035(2) 0.028(3) 0.0022(17) 0.0072(16) 0.0002(16)
N3 0.054(3) 0.066(3) 0.020(2) 0.000(2) 0.011(2) 0.007(3)
N4 0.030(2) 0.0244(18) 0.0220(19) 0.0007(15) -0.0023(16) 0.0029(15)
N5 0.033(2) 0.037(2) 0.029(2) 0.0052(17) 0.0159(17) -0.0042(17)
N6 0.028(2) 0.0268(18) 0.0198(19) 0.0041(14) 0.0081(15) 0.0038(15)
N7 0.032(2) 0.041(2) 0.0191(19) 0.0087(15) 0.0084(16) -0.0027(17)
N8 0.032(2) 0.0196(17) 0.035(2) -0.0047(15) 0.0110(17) -0.0070(15)
C1 0.044(4) 0.049(3) 0.074(4) -0.014(3) 0.020(3) 0.009(3)
C2 0.073(4) 0.031(3) 0.055(4) -0.009(2) 0.023(3) -0.002(3)
C3 0.087(6) 0.065(4) 0.049(4) 0.011(3) 0.042(4) 0.019(4)
C4 0.065(4) 0.046(3) 0.056(4) -0.009(3) 0.026(3) -0.029(3)
C5 0.029(3) 0.058(3) 0.047(3) 0.002(2) 0.012(2) -0.004(2)
C6 0.048(4) 0.076(4) 0.042(3) -0.015(3) 0.002(3) -0.022(3)
C7 0.021(2) 0.032(2) 0.020(2) -0.0005(17) 0.0022(17) 0.0019(18)
C8 0.020(2) 0.036(2) 0.020(2) -0.0020(18) 0.0026(18) 0.0047(19)
C9 0.036(3) 0.032(2) 0.023(3) -0.011(2) 0.003(2) 0.008(2)
C10 0.033(3) 0.059(3) 0.017(2) -0.006(2) 0.0066(19) 0.014(2)
C11 0.029(3) 0.057(3) 0.017(2) 0.004(2) 0.0090(19) 0.010(2)
C12 0.022(2) 0.039(2) 0.019(2) 0.0031(18) 0.0075(18) 0.0040(18)
C13 0.053(3) 0.037(3) 0.027(3) 0.003(2) 0.003(2) 0.020(2)
C14 0.049(3) 0.031(2) 0.037(3) -0.007(2) 0.009(2) -0.013(2)
C15 0.037(3) 0.035(3) 0.057(4) 0.016(3) 0.007(3) 0.006(2)
C16 0.065(4) 0.070(4) 0.057(4) -0.004(3) 0.042(3) -0.023(3)
C17 0.026(2) 0.023(2) 0.023(2) 0.0010(16) 0.0071(18) 0.0021(17)
C18 0.028(3) 0.0210(19) 0.026(2) -0.0008(17) 0.0092(18) 0.0020(18)
C19 0.021(2) 0.039(2) 0.027(2) 0.0032(19) 0.0007(18) -0.0007(19)
C20 0.023(3) 0.040(3) 0.040(3) 0.006(2) 0.007(2) -0.005(2)
C21 0.031(3) 0.040(2) 0.034(3) 0.009(2) 0.013(2) -0.008(2)
C22 0.032(3) 0.031(2) 0.023(2) 0.0059(18) 0.0078(19) -0.0005(19)
C23 0.033(3) 0.041(3) 0.022(2) -0.004(2) 0.007(2) 0.001(2)
C24 0.035(3) 0.039(3) 0.036(3) 0.013(2) 0.012(2) 0.009(2)
C25 0.046(3) 0.074(4) 0.027(3) 0.002(3) 0.013(2) -0.003(3)
C26 0.036(3) 0.044(3) 0.032(3) 0.015(2) 0.006(2) 0.000(2)

loop_
_atom_type_symbol
_atom_type_description
_atom_type_scat_dispersion_real
_atom_type_scat_dispersion_imag
_atom_type_scat_source
C C 0.0033 0.0016 'International Tables Vol C Tables 4.2.6.8 and 6.1.1.4'
H H 0 0 'International Tables Vol C Tables 4.2.6.8 and 6.1.1.4'
N N 0.0061 0.0033 'International Tables Vol C Tables 4.2.6.8 and 6.1.1.4'
Si Si 0.0817 0.0704 'International Tables Vol C Tables 4.2.6.8 and 6.1.1.4'
Sn Sn -0.6537 1.4246 'International Tables Vol C Tables 4.2.6.8 and 6.1.1.4'

loop_
_geom_angle_atom_site_label_1
_geom_angle_atom_site_label_2
_geom_angle_atom_site_label_3
_geom_angle
_geom_angle_site_symmetry_1
_geom_angle_site_symmetry_3
_geom_angle_publ_flag
N8 Sn N1 96.39(15) . . ?
N8 Sn C17 117.15(16) . . ?
N1 Sn C17 113.52(16) . . ?
N8 Sn C7 117.29(16) . . ?
N1 Sn C7 102.67(15) . . ?
C17 Sn C7 108.40(16) . . ?
N8 Si1 C3 111.9(3) . . ?
N8 Si1 C2 111.9(3) . . ?
C3 Si1 C2 106.7(3) . . ?
N8 Si1 C1 112.7(2) . . ?
C3 Si1 C1 109.2(4) . . ?
C2 Si1 C1 104.1(3) . . ?
N8 Si2 C5 113.5(2) . . ?
N8 Si2 C4 112.5(2) . . ?
C5 Si2 C4 108.0(3) . . ?
N8 Si2 C6 110.6(3) . . ?
C5 Si2 C6 104.6(3) . . ?
C4 Si2 C6 107.3(3) . . ?
N2 N1 Sn 123.1(3) . . ?
N3 N2 N1 175.3(5) . . ?
C8 N4 C14 114.0(4) . . ?
C8 N4 C13 110.7(4) . . ?
C14 N4 C13 110.3(4) . . ?
C12 N5 C16 115.5(4) . . ?
C12 N5 C15 114.0(4) . . ?
C16 N5 C15 110.7(5) . . ?
C18 N6 C23 112.9(4) . . ?
C18 N6 C24 111.3(4) . . ?
C23 N6 C24 109.2(4) . . ?
C22 N7 C26 110.6(4) . . ?
C22 N7 C25 111.9(4) . . ?
C26 N7 C25 110.7(4) . . ?
Si1 N8 Si2 119.0(2) . . ?
Si1 N8 Sn 120.9(2) . . ?
Si2 N8 Sn 118.1(2) . . ?
C8 C7 C12 120.0(4) . . ?
C8 C7 Sn 110.0(3) . . ?
C12 C7 Sn 129.7(3) . . ?
C7 C8 C9 120.7(4) . . ?
C7 C8 N4 117.4(4) . . ?
C9 C8 N4 121.8(4) . . ?
C10 C9 C8 119.1(4) . . ?
C11 C10 C9 120.8(4) . . ?
C10 C11 C12 121.3(5) . . ?
C11 C12 C7 118.1(4) . . ?
C11 C12 N5 121.9(4) . . ?
C7 C12 N5 120.0(4) . . ?
C22 C17 C18 118.7(4) . . ?
C22 C17 Sn 122.2(3) . . ?
C18 C17 Sn 118.8(3) . . ?
C19 C18 C17 119.8(4) . . ?
C19 C18 N6 120.6(4) . . ?
C17 C18 N6 119.4(4) . . ?
C20 C19 C18 120.4(4) . . ?
C19 C20 C21 120.1(4) . . ?
C22 C21 C20 119.9(4) . . ?
C21 C22 C17 121.1(4) . . ?
C21 C22 N7 121.1(4) . . ?
C17 C22 N7 117.9(4) . . ?

loop_
_geom_bond_atom_site_label_1
_geom_bond_atom_site_label_2
_geom_bond_distance
_geom_bond_site_symmetry_2
_geom_bond_publ_flag
Sn N8 2.057(3) . ?
Sn N1 2.116(4) . ?
Sn C17 2.148(4) . ?
Sn C7 2.148(5) . ?
Si1 N8 1.747(4) . ?
Si1 C3 1.866(7) . ?
Si1 C2 1.869(5) . ?
Si1 C1 1.873(6) . ?
Si2 N8 1.753(4) . ?
Si2 C5 1.863(6) . ?
Si2 C4 1.879(6) . ?
Si2 C6 1.885(6) . ?
N1 N2 1.209(5) . ?
N2 N3 1.154(6) . ?
N4 C8 1.445(6) . ?
N4 C14 1.470(6) . ?
N4 C13 1.476(6) . ?
N5 C12 1.419(6) . ?
N5 C16 1.454(7) . ?
N5 C15 1.457(7) . ?
N6 C18 1.443(6) . ?
N6 C23 1.459(6) . ?
N6 C24 1.477(6) . ?
N7 C22 1.461(6) . ?
N7 C26 1.462(7) . ?
N7 C25 1.474(7) . ?
C7 C8 1.394(6) . ?
C7 C12 1.410(7) . ?
C8 C9 1.394(7) . ?
C9 C10 1.380(8) . ?
C10 C11 1.379(8) . ?
C11 C12 1.396(7) . ?
C17 C22 1.393(6) . ?
C17 C18 1.415(6) . ?
C18 C19 1.393(7) . ?
C19 C20 1.386(7) . ?
C20 C21 1.390(7) . ?
C21 C22 1.384(7) . ?
